data_4026714
loop_
_publ_author_name
'Guangwei Yin'
'Yuanxun Zhu'
'Ping Lu'
'Yanguang Wang'

_publ_section_title
;
 Lewis Acid-Promoted Three-Component Reactions of Propargylic Alcohols
 with 2-Butynedioates and Secondary Amines
;
_journal_name_full 'Journal of Organic Chemistry'
_journal_page_first 8922
_journal_page_last 8929
_journal_paper_doi 10.1021/jo2016407
_journal_volume 76
_journal_year 2011
_chemical_formula_moiety 'C31 H33 N O4'
_chemical_formula_sum 'C31 H33 N O4'
_chemical_formula_weight 483.58
_chemical_name_systematic
; 
 ? 
;
_space_group_IT_number 2
_symmetry_cell_setting triclinic
_symmetry_space_group_name_Hall '-P 1'
_symmetry_space_group_name_H-M 'P -1'
_atom_sites_solution_hydrogens geom
_atom_sites_solution_primary direct
_atom_sites_solution_secondary difmap
_audit_creation_method SHELXL-97
_cell_angle_alpha 95.842(5)
_cell_angle_beta 95.110(5)
_cell_angle_gamma 108.437(5)
_cell_formula_units_Z 2
_cell_length_a 9.5376(6)
_cell_length_b 10.1404(5)
_cell_length_c 14.9134(9)
_cell_measurement_reflns_used 2875
_cell_measurement_temperature 293(2)
_cell_measurement_theta_max 29.4262
_cell_measurement_theta_min 3.2509
_cell_volume 1349.93(14)
_computing_cell_refinement 'CrysAlis PRO (Oxford Diffraction, 2010)'
_computing_data_collection 'CrysAlis PRO'
_computing_data_reduction 'CrysAlis PRO'
_computing_molecular_graphics 'OLEX2 (Dolomanov et al., 2009)'
_computing_publication_material OLEX2
_computing_structure_refinement 'SHELXL-97 (Sheldrick, 2008)'
_computing_structure_solution 'SHELXS-97 (Sheldrick, 2008)'
_diffrn_ambient_temperature 293(2)
_diffrn_detector_area_resol_mean 10.3592
_diffrn_measured_fraction_theta_full 0.997
_diffrn_measured_fraction_theta_max 0.997
_diffrn_measurement_device_type 'Xcalibur, Atlas, Gemini ultra'
_diffrn_measurement_method '\w scans'
_diffrn_radiation_monochromator graphite
_diffrn_radiation_source 'fine-focus sealed tube'
_diffrn_radiation_type MoK\a
_diffrn_radiation_wavelength 0.71073
_diffrn_reflns_av_R_equivalents 0.0238
_diffrn_reflns_av_sigmaI/netI 0.0349
_diffrn_reflns_limit_h_max 11
_diffrn_reflns_limit_h_min -11
_diffrn_reflns_limit_k_max 12
_diffrn_reflns_limit_k_min -12
_diffrn_reflns_limit_l_max 17
_diffrn_reflns_limit_l_min -15
_diffrn_reflns_number 11480
_diffrn_reflns_theta_full 25.35
_diffrn_reflns_theta_max 25.35
_diffrn_reflns_theta_min 3.26
_exptl_absorpt_coefficient_mu 0.078
_exptl_absorpt_correction_T_max 0.9725
_exptl_absorpt_correction_T_min 0.9657
_exptl_absorpt_correction_type multi-scan
_exptl_absorpt_process_details
;
CrysAlis PRO (Oxford Diffraction, 2010) 
;
_exptl_crystal_colour colorless
_exptl_crystal_density_diffrn 1.190
_exptl_crystal_description block
_exptl_crystal_F_000 516
_exptl_crystal_size_max 0.45
_exptl_crystal_size_mid 0.43
_exptl_crystal_size_min 0.36
_refine_diff_density_max 0.176
_refine_diff_density_min -0.153
_refine_diff_density_rms 0.034
_refine_ls_extinction_method none
_refine_ls_goodness_of_fit_ref 1.023
_refine_ls_hydrogen_treatment constr
_refine_ls_matrix_type full
_refine_ls_number_parameters 329
_refine_ls_number_reflns 4936
_refine_ls_number_restraints 0
_refine_ls_restrained_S_all 1.023
_refine_ls_R_factor_all 0.0847
_refine_ls_R_factor_gt 0.0517
_refine_ls_shift/su_max 0.000
_refine_ls_shift/su_mean 0.000
_refine_ls_structure_factor_coef Fsqd
_refine_ls_weighting_details 'calc w=1/[\s^2^(Fo^2^)+(0.0675P)^2^+0.1548P] where P=(Fo^2^+2Fc^2^)/3'
_refine_ls_weighting_scheme calc
_refine_ls_wR_factor_gt 0.1244
_refine_ls_wR_factor_ref 0.1434
_reflns_number_gt 3220
_reflns_number_total 4936
_reflns_threshold_expression >2sigma(I)
_cod_data_source_file jo2016407_si_005.cif
_cod_data_source_block 110630_ygw571_151
_cod_original_cell_volume 1349.94(13)
_cod_database_code 4026714

loop_
_symmetry_equiv_pos_as_xyz
'x, y, z'
'-x, -y, -z'

loop_
_atom_site_label
_atom_site_type_symbol
_atom_site_fract_x
_atom_site_fract_y
_atom_site_fract_z
_atom_site_U_iso_or_equiv
_atom_site_adp_type
_atom_site_occupancy
_atom_site_symmetry_multiplicity
_atom_site_calc_flag
_atom_site_refinement_flags
O1 O 0.85941(19) 0.86655(16) 0.13013(12) 0.0854(5) Uani 1 1 d .
O2 O 0.75449(15) 0.72603(13) 0.22775(11) 0.0701(4) Uani 1 1 d .
O3 O 0.93427(17) 1.17997(16) 0.16191(12) 0.0821(5) Uani 1 1 d .
O4 O 0.77516(16) 1.08147(15) 0.03659(11) 0.0716(4) Uani 1 1 d .
N1 N 0.60150(19) 1.11589(17) 0.19352(13) 0.0677(5) Uani 1 1 d .
H1 H 0.5337 1.0826 0.2273 0.081 Uiso 1 1 calc R
C1 C 0.8243(2) 1.3233(2) 0.40949(18) 0.0748(7) Uani 1 1 d .
H1A H 0.9174 1.3145 0.4041 0.090 Uiso 1 1 calc R
C2 C 0.8101(3) 1.4547(2) 0.4161(2) 0.0878(8) Uani 1 1 d .
H2 H 0.8934 1.5333 0.4163 0.105 Uiso 1 1 calc R
C3 C 0.6732(3) 1.4697(2) 0.42229(18) 0.0819(7) Uani 1 1 d .
H3 H 0.6629 1.5582 0.4260 0.098 Uiso 1 1 calc R
C4 C 0.5528(3) 1.3539(2) 0.42296(16) 0.0732(6) Uani 1 1 d .
H4 H 0.4597 1.3634 0.4270 0.088 Uiso 1 1 calc R
C5 C 0.5675(2) 1.2223(2) 0.41763(14) 0.0586(5) Uani 1 1 d .
H5 H 0.4842 1.1444 0.4188 0.070 Uiso 1 1 calc R
C6 C 0.7044(2) 1.20473(18) 0.41059(13) 0.0499(5) Uani 1 1 d .
C7 C 0.72555(19) 1.06244(17) 0.40332(13) 0.0479(5) Uani 1 1 d .
H7 H 0.8031 1.0661 0.3638 0.058 Uiso 1 1 calc R
C8 C 0.78013(18) 1.02554(19) 0.49365(14) 0.0508(5) Uani 1 1 d .
C9 C 0.7971(2) 1.1076(2) 0.57555(16) 0.0655(6) Uani 1 1 d .
H9 H 0.7775 1.1920 0.5775 0.079 Uiso 1 1 calc R
C10 C 0.8431(3) 1.0655(3) 0.65536(18) 0.0876(8) Uani 1 1 d .
H10 H 0.8542 1.1218 0.7105 0.105 Uiso 1 1 calc R
C11 C 0.8726(3) 0.9414(4) 0.6535(2) 0.0957(9) Uani 1 1 d .
H11 H 0.9039 0.9135 0.7070 0.115 Uiso 1 1 calc R
C12 C 0.8555(3) 0.8593(3) 0.5724(3) 0.0879(8) Uani 1 1 d .
H12 H 0.8748 0.7748 0.5707 0.106 Uiso 1 1 calc R
C13 C 0.8102(2) 0.9003(2) 0.49348(17) 0.0662(6) Uani 1 1 d .
H13 H 0.7992 0.8432 0.4387 0.079 Uiso 1 1 calc R
C14 C 0.58981(19) 0.94223(17) 0.36067(13) 0.0474(5) Uani 1 1 d .
H14 H 0.5119 0.9153 0.3954 0.057 Uiso 1 1 calc R
C15 C 0.57042(19) 0.87068(17) 0.27805(13) 0.0462(5) Uani 1 1 d .
C16 C 0.4364(2) 0.74517(17) 0.24814(15) 0.0512(5) Uani 1 1 d .
C17 C 0.3681(2) 0.7164(2) 0.16019(18) 0.0726(6) Uani 1 1 d .
H17 H 0.4085 0.7744 0.1180 0.087 Uiso 1 1 calc R
C18 C 0.2396(3) 0.6021(3) 0.1331(2) 0.0971(9) Uani 1 1 d .
H18 H 0.1937 0.5847 0.0734 0.117 Uiso 1 1 calc R
C19 C 0.1809(3) 0.5151(3) 0.1943(3) 0.1040(11) Uani 1 1 d .
H19 H 0.0948 0.4385 0.1764 0.125 Uiso 1 1 calc R
C20 C 0.2487(3) 0.5410(2) 0.2814(3) 0.0928(9) Uani 1 1 d .
H20 H 0.2087 0.4815 0.3229 0.111 Uiso 1 1 calc R
C21 C 0.3756(2) 0.6541(2) 0.30849(18) 0.0701(6) Uani 1 1 d .
H21 H 0.4214 0.6699 0.3681 0.084 Uiso 1 1 calc R
C22 C 0.67815(19) 0.91835(17) 0.21205(13) 0.0467(4) Uani 1 1 d .
C23 C 0.7725(2) 0.83910(18) 0.18487(14) 0.0548(5) Uani 1 1 d .
C24 C 0.8406(3) 0.6387(2) 0.2021(2) 0.0959(9) Uani 1 1 d .
H24B H 0.8210 0.6103 0.1375 0.144 Uiso 1 1 calc R
H24A H 0.8139 0.5571 0.2327 0.144 Uiso 1 1 calc R
H24C H 0.9447 0.6902 0.2188 0.144 Uiso 1 1 calc R
C25 C 0.69046(19) 1.03985(17) 0.17742(13) 0.0484(5) Uani 1 1 d .
C26 C 0.8155(2) 1.1058(2) 0.12461(16) 0.0558(5) Uani 1 1 d .
C27 C 0.8949(3) 1.1403(3) -0.0170(2) 0.1044(10) Uani 1 1 d .
H27A H 0.8550 1.1255 -0.0800 0.157 Uiso 1 1 calc R
H27B H 0.9687 1.0949 -0.0093 0.157 Uiso 1 1 calc R
H27C H 0.9397 1.2391 0.0031 0.157 Uiso 1 1 calc R
C28 C 0.6039(2) 1.2462(2) 0.16194(17) 0.0705(6) Uani 1 1 d .
H28A H 0.6837 1.2742 0.1247 0.085 Uiso 1 1 calc R
H28B H 0.6248 1.3184 0.2139 0.085 Uiso 1 1 calc R
C29 C 0.4604(3) 1.2358(3) 0.10803(19) 0.0878(8) Uani 1 1 d .
H29 H 0.4399 1.1606 0.0570 0.105 Uiso 1 1 calc R
C30 C 0.4729(4) 1.3701(3) 0.0692(2) 0.1230(12) Uani 1 1 d .
H30A H 0.3799 1.3611 0.0344 0.185 Uiso 1 1 calc R
H30B H 0.5503 1.3883 0.0306 0.185 Uiso 1 1 calc R
H30C H 0.4965 1.4464 0.1178 0.185 Uiso 1 1 calc R
C31 C 0.3321(3) 1.1986(4) 0.1629(3) 0.1257(12) Uani 1 1 d .
H31A H 0.3197 1.1083 0.1819 0.189 Uiso 1 1 calc R
H31B H 0.2427 1.1957 0.1265 0.189 Uiso 1 1 calc R
H31C H 0.3521 1.2680 0.2155 0.189 Uiso 1 1 calc R

loop_
_atom_site_aniso_label
_atom_site_aniso_U_11
_atom_site_aniso_U_22
_atom_site_aniso_U_33
_atom_site_aniso_U_23
_atom_site_aniso_U_13
_atom_site_aniso_U_12
O1 0.0959(11) 0.0825(10) 0.1070(13) 0.0368(9) 0.0657(11) 0.0486(9)
O2 0.0700(9) 0.0520(7) 0.1037(12) 0.0263(8) 0.0383(8) 0.0297(7)
O3 0.0576(10) 0.0779(10) 0.0973(13) 0.0239(9) 0.0123(9) -0.0007(8)
O4 0.0730(10) 0.0854(10) 0.0604(11) 0.0255(8) 0.0226(8) 0.0232(8)
N1 0.0712(11) 0.0640(10) 0.0879(14) 0.0377(10) 0.0381(10) 0.0342(9)
C1 0.0522(12) 0.0574(12) 0.112(2) 0.0191(12) 0.0062(12) 0.0131(10)
C2 0.0751(16) 0.0509(12) 0.127(2) 0.0191(13) 0.0018(15) 0.0066(11)
C3 0.0965(19) 0.0549(12) 0.099(2) 0.0089(12) 0.0090(15) 0.0325(13)
C4 0.0768(15) 0.0670(13) 0.0871(18) 0.0117(12) 0.0231(13) 0.0356(12)
C5 0.0574(12) 0.0561(11) 0.0649(14) 0.0104(10) 0.0191(10) 0.0187(9)
C6 0.0480(10) 0.0496(10) 0.0503(12) 0.0085(8) 0.0082(9) 0.0125(8)
C7 0.0399(9) 0.0493(9) 0.0563(12) 0.0112(9) 0.0167(9) 0.0129(8)
C8 0.0347(9) 0.0579(11) 0.0616(14) 0.0162(10) 0.0146(9) 0.0131(8)
C9 0.0533(12) 0.0798(14) 0.0635(15) 0.0148(12) 0.0106(10) 0.0198(11)
C10 0.0698(16) 0.121(2) 0.0644(17) 0.0189(16) 0.0063(13) 0.0193(15)
C11 0.0531(14) 0.142(3) 0.098(2) 0.064(2) 0.0082(14) 0.0261(16)
C12 0.0571(14) 0.0998(18) 0.121(3) 0.0556(19) 0.0180(15) 0.0315(13)
C13 0.0508(12) 0.0672(13) 0.0889(17) 0.0257(12) 0.0184(11) 0.0240(10)
C14 0.0393(9) 0.0471(9) 0.0590(13) 0.0141(9) 0.0189(9) 0.0129(8)
C15 0.0428(10) 0.0401(9) 0.0602(13) 0.0131(9) 0.0160(9) 0.0155(8)
C16 0.0438(10) 0.0411(9) 0.0701(15) 0.0050(9) 0.0141(10) 0.0150(8)
C17 0.0626(13) 0.0594(12) 0.0878(19) 0.0031(12) 0.0069(13) 0.0116(11)
C18 0.0735(17) 0.0784(16) 0.119(2) -0.0156(17) -0.0148(16) 0.0123(14)
C19 0.0608(16) 0.0543(14) 0.178(4) -0.0087(19) 0.017(2) -0.0004(12)
C20 0.0789(18) 0.0512(13) 0.141(3) 0.0163(15) 0.0383(19) 0.0032(12)
C21 0.0668(13) 0.0473(10) 0.0954(18) 0.0164(11) 0.0278(12) 0.0107(10)
C22 0.0459(10) 0.0422(9) 0.0538(12) 0.0093(8) 0.0165(9) 0.0137(8)
C23 0.0530(11) 0.0483(10) 0.0653(14) 0.0112(9) 0.0217(10) 0.0148(9)
C24 0.0937(18) 0.0612(13) 0.154(3) 0.0261(15) 0.0463(18) 0.0437(13)
C25 0.0466(10) 0.0475(9) 0.0522(12) 0.0092(8) 0.0124(9) 0.0147(8)
C26 0.0532(12) 0.0502(10) 0.0662(15) 0.0187(10) 0.0159(11) 0.0143(10)
C27 0.112(2) 0.130(2) 0.095(2) 0.0617(18) 0.0598(18) 0.0456(19)
C28 0.0761(15) 0.0583(12) 0.0912(17) 0.0308(12) 0.0272(13) 0.0310(11)
C29 0.1003(19) 0.0838(16) 0.090(2) 0.0327(14) 0.0073(15) 0.0397(15)
C30 0.152(3) 0.122(2) 0.126(3) 0.064(2) 0.019(2) 0.073(2)
C31 0.0780(19) 0.144(3) 0.179(4) 0.076(3) 0.034(2) 0.0485(19)

loop_
_atom_type_symbol
_atom_type_description
_atom_type_scat_dispersion_real
_atom_type_scat_dispersion_imag
_atom_type_scat_source
C C 0.0033 0.0016 'International Tables Vol C Tables 4.2.6.8 and 6.1.1.4'
H H 0.0000 0.0000 'International Tables Vol C Tables 4.2.6.8 and 6.1.1.4'
N N 0.0061 0.0033 'International Tables Vol C Tables 4.2.6.8 and 6.1.1.4'
O O 0.0106 0.0060 'International Tables Vol C Tables 4.2.6.8 and 6.1.1.4'

loop_
_geom_angle_atom_site_label_1
_geom_angle_atom_site_label_2
_geom_angle_atom_site_label_3
_geom_angle
C23 O2 C24 115.92(16)
C26 O4 C27 114.43(19)
C25 N1 C28 128.71(16)
C25 N1 H1 115.6
C28 N1 H1 115.6
C2 C1 C6 121.8(2)
C2 C1 H1A 119.1
C6 C1 H1A 119.1
C3 C2 C1 120.0(2)
C3 C2 H2 120.0
C1 C2 H2 120.0
C4 C3 C2 119.3(2)
C4 C3 H3 120.3
C2 C3 H3 120.3
C3 C4 C5 120.6(2)
C3 C4 H4 119.7
C5 C4 H4 119.7
C4 C5 C6 120.98(19)
C4 C5 H5 119.5
C6 C5 H5 119.5
C1 C6 C5 117.28(18)
C1 C6 C7 119.85(17)
C5 C6 C7 122.86(16)
C14 C7 C6 114.54(15)
C14 C7 C8 107.74(14)
C6 C7 C8 113.89(16)
C14 C7 H7 106.7
C6 C7 H7 106.7
C8 C7 H7 106.7
C9 C8 C13 118.1(2)
C9 C8 C7 123.53(17)
C13 C8 C7 118.31(19)
C8 C9 C10 120.4(2)
C8 C9 H9 119.8
C10 C9 H9 119.8
C11 C10 C9 120.4(3)
C11 C10 H10 119.8
C9 C10 H10 119.8
C12 C11 C10 119.4(3)
C12 C11 H11 120.3
C10 C11 H11 120.3
C11 C12 C13 120.4(3)
C11 C12 H12 119.8
C13 C12 H12 119.8
C12 C13 C8 121.2(3)
C12 C13 H13 119.4
C8 C13 H13 119.4
C15 C14 C7 126.35(15)
C15 C14 H14 116.8
C7 C14 H14 116.8
C14 C15 C16 120.44(16)
C14 C15 C22 120.96(15)
C16 C15 C22 118.53(17)
C17 C16 C21 117.87(18)
C17 C16 C15 121.07(17)
C21 C16 C15 121.1(2)
C16 C17 C18 121.0(2)
C16 C17 H17 119.5
C18 C17 H17 119.5
C19 C18 C17 119.8(3)
C19 C18 H18 120.1
C17 C18 H18 120.1
C20 C19 C18 119.8(2)
C20 C19 H19 120.1
C18 C19 H19 120.1
C19 C20 C21 120.5(3)
C19 C20 H20 119.7
C21 C20 H20 119.7
C20 C21 C16 120.9(3)
C20 C21 H21 119.6
C16 C21 H21 119.6
C25 C22 C23 118.75(15)
C25 C22 C15 120.00(15)
C23 C22 C15 121.25(14)
O1 C23 O2 121.36(17)
O1 C23 C22 126.17(17)
O2 C23 C22 112.47(15)
O2 C24 H24B 109.5
O2 C24 H24A 109.5
H24B C24 H24A 109.5
O2 C24 H24C 109.5
H24B C24 H24C 109.5
H24A C24 H24C 109.5
N1 C25 C22 123.32(16)
N1 C25 C26 114.61(15)
C22 C25 C26 121.85(16)
O3 C26 O4 125.42(19)
O3 C26 C25 121.5(2)
O4 C26 C25 112.92(17)
O4 C27 H27A 109.5
O4 C27 H27B 109.5
H27A C27 H27B 109.5
O4 C27 H27C 109.5
H27A C27 H27C 109.5
H27B C27 H27C 109.5
N1 C28 C29 112.68(19)
N1 C28 H28A 109.1
C29 C28 H28A 109.1
N1 C28 H28B 109.1
C29 C28 H28B 109.1
H28A C28 H28B 107.8
C28 C29 C31 112.0(2)
C28 C29 C30 110.7(2)
C31 C29 C30 110.7(2)
C28 C29 H29 107.7
C31 C29 H29 107.7
C30 C29 H29 107.7
C29 C30 H30A 109.5
C29 C30 H30B 109.5
H30A C30 H30B 109.5
C29 C30 H30C 109.5
H30A C30 H30C 109.5
H30B C30 H30C 109.5
C29 C31 H31A 109.5
C29 C31 H31B 109.5
H31A C31 H31B 109.5
C29 C31 H31C 109.5
H31A C31 H31C 109.5
H31B C31 H31C 109.5

loop_
_geom_bond_atom_site_label_1
_geom_bond_atom_site_label_2
_geom_bond_distance
O1 C23 1.205(2)
O2 C23 1.341(2)
O2 C24 1.433(2)
O3 C26 1.193(2)
O4 C26 1.310(2)
O4 C27 1.458(3)
N1 C25 1.336(2)
N1 C28 1.441(2)
N1 H1 0.8600
C1 C2 1.375(3)
C1 C6 1.375(3)
C1 H1A 0.9300
C2 C3 1.372(3)
C2 H2 0.9300
C3 C4 1.360(3)
C3 H3 0.9300
C4 C5 1.380(3)
C4 H4 0.9300
C5 C6 1.385(3)
C5 H5 0.9300
C6 C7 1.513(2)
C7 C14 1.505(2)
C7 C8 1.525(3)
C7 H7 0.9800
C8 C9 1.372(3)
C8 C13 1.387(3)
C9 C10 1.386(3)
C9 H9 0.9300
C10 C11 1.372(4)
C10 H10 0.9300
C11 C12 1.362(4)
C11 H11 0.9300
C12 C13 1.366(3)
C12 H12 0.9300
C13 H13 0.9300
C14 C15 1.331(3)
C14 H14 0.9300
C15 C16 1.485(2)
C15 C22 1.490(2)
C16 C17 1.371(3)
C16 C21 1.386(3)
C17 C18 1.388(3)
C17 H17 0.9300
C18 C19 1.366(4)
C18 H18 0.9300
C19 C20 1.359(4)
C19 H19 0.9300
C20 C21 1.373(3)
C20 H20 0.9300
C21 H21 0.9300
C22 C25 1.359(2)
C22 C23 1.441(2)
C24 H24B 0.9600
C24 H24A 0.9600
C24 H24C 0.9600
C25 C26 1.503(3)
C27 H27A 0.9600
C27 H27B 0.9600
C27 H27C 0.9600
C28 C29 1.492(3)
C28 H28A 0.9700
C28 H28B 0.9700
C29 C31 1.503(4)
C29 C30 1.508(3)
C29 H29 0.9800
C30 H30A 0.9600
C30 H30B 0.9600
C30 H30C 0.9600
C31 H31A 0.9600
C31 H31B 0.9600
C31 H31C 0.9600
